data_4068385
loop_
_publ_author_name
'Kossoy, Elizaveta'
'Rybtchinski, Boris'
'Diskin-Posner, Yael'
'Shimon, Linda J. W.'
'Leitus, Gregory'
'Milstein, David'

_publ_section_title
;
 Structure and Reactivity of Rhodium(I) Complexes Based on
 Electron-Withdrawing Pyrrolyl-PCP-Pincer Ligands
;
_journal_issue 2
_journal_name_full Organometallics
_journal_page_first 523
_journal_paper_doi 10.1021/om800792y
_journal_volume 28
_journal_year 2009
_chemical_formula_moiety 'C36 H47 N7 P3 Rh'
_chemical_formula_sum 'C36 H47 N7 P3 Rh'
_chemical_formula_weight 773.63
_chemical_name_systematic
; 
 ? 
;
_space_group_IT_number 14
_symmetry_cell_setting monoclinic
_symmetry_space_group_name_Hall '-P 2yn'
_symmetry_space_group_name_H-M 'P 1 21/n 1'
_atom_sites_solution_hydrogens geom
_atom_sites_solution_primary direct
_atom_sites_solution_secondary difmap
_audit_creation_method SHELXL-97
_cell_angle_alpha 90.00
_cell_angle_beta 112.2191(11)
_cell_angle_gamma 90.00
_cell_formula_units_Z 4
_cell_length_a 16.7698(2)
_cell_length_b 12.2296(3)
_cell_length_c 18.4779(3)
_cell_measurement_reflns_used 42590
_cell_measurement_temperature 120(2)
_cell_measurement_theta_max 27.48
_cell_measurement_theta_min 2.55
_cell_volume 3508.20(11)
_computing_cell_refinement HKL
_computing_data_collection 'Collect package Bruker - Nonius'
_computing_data_reduction HKL
_computing_structure_refinement 'SHELXL-97 (Sheldrick, 1997)'
_computing_structure_solution 'SHELXS-97 (Sheldrick, 1990)'
_diffrn_ambient_temperature 120(2)
_diffrn_measured_fraction_theta_full 0.997
_diffrn_measured_fraction_theta_max 0.997
_diffrn_measurement_device_type 'Nonius Kappa CCD'
_diffrn_measurement_method 'Phi and Omega scans'
_diffrn_radiation_monochromator graphite
_diffrn_radiation_source 'fine-focus sealed tube'
_diffrn_radiation_type MoK\a
_diffrn_radiation_wavelength 0.71073
_diffrn_reflns_av_R_equivalents 0.1040
_diffrn_reflns_av_sigmaI/netI 0.0654
_diffrn_reflns_limit_h_max 20
_diffrn_reflns_limit_h_min -22
_diffrn_reflns_limit_k_max 16
_diffrn_reflns_limit_k_min 0
_diffrn_reflns_limit_l_max 24
_diffrn_reflns_limit_l_min 0
_diffrn_reflns_number 45263
_diffrn_reflns_theta_full 27.87
_diffrn_reflns_theta_max 27.87
_diffrn_reflns_theta_min 3.11
_exptl_absorpt_coefficient_mu 0.661
_exptl_absorpt_correction_T_max 0.9429
_exptl_absorpt_correction_T_min 0.8902
_exptl_absorpt_correction_type empirical
_exptl_absorpt_process_details 'SHELXL-97 (Sheldrick, 1997)'
_exptl_crystal_colour Yellow
_exptl_crystal_density_diffrn 1.465
_exptl_crystal_density_method 'not measured'
_exptl_crystal_description Chunks
_exptl_crystal_F_000 1608
_exptl_crystal_size_max 0.18
_exptl_crystal_size_mid 0.10
_exptl_crystal_size_min 0.09
_refine_diff_density_max 0.933
_refine_diff_density_min -0.541
_refine_diff_density_rms 0.096
_refine_ls_extinction_method none
_refine_ls_goodness_of_fit_ref 0.980
_refine_ls_hydrogen_treatment mixed
_refine_ls_matrix_type full
_refine_ls_number_parameters 430
_refine_ls_number_reflns 8331
_refine_ls_number_restraints 0
_refine_ls_restrained_S_all 0.980
_refine_ls_R_factor_all 0.0742
_refine_ls_R_factor_gt 0.0416
_refine_ls_shift/su_max 0.002
_refine_ls_shift/su_mean 0.000
_refine_ls_structure_factor_coef Fsqd
_refine_ls_weighting_details 'calc w=1/[\s^2^(Fo^2^)+(0.0536P)^2^+0.3942P] where P=(Fo^2^+2Fc^2^)/3'
_refine_ls_weighting_scheme calc
_refine_ls_wR_factor_gt 0.0930
_refine_ls_wR_factor_ref 0.1021
_reflns_number_gt 5833
_reflns_number_total 8331
_reflns_threshold_expression >2sigma(I)
_cod_data_source_file om800792y_si_002.cif
_cod_data_source_block m784new
_cod_depositor_comments
;
The following automatic conversions were performed:

'_symmetry_cell_setting' value 'Monoclinic' changed to 'monoclinic'
according to /home/saulius/struct/CIF-dictionaries/cif_core.dic
dictionary named 'cif_core.dic' version 2.4.2 from 2011-04-26.

Automatic conversion script
Id: cif_fix_values 1715 2011-07-08 13:25:40Z adriana 
;
_cod_original_cell_volume 3508.08(11)
_cod_original_sg_symbol_H-M P2(1)/n
_cod_database_code 4068385

loop_
_symmetry_equiv_pos_as_xyz
'x, y, z'
'-x+1/2, y+1/2, -z+1/2'
'-x, -y, -z'
'x-1/2, -y-1/2, z-1/2'

loop_
_atom_site_label
_atom_site_type_symbol
_atom_site_fract_x
_atom_site_fract_y
_atom_site_fract_z
_atom_site_U_iso_or_equiv
_atom_site_adp_type
_atom_site_occupancy
_atom_site_symmetry_multiplicity
_atom_site_calc_flag
_atom_site_refinement_flags
Rh1 Rh 0.924616(12) 0.009906(17) 0.175306(12) 0.01957(8) Uani 1 1 d .
C2 C 0.92076(15) 0.1824(2) 0.16842(14) 0.0185(6) Uani 1 1 d .
P3 P 0.93633(4) -0.17889(6) 0.17174(4) 0.01978(16) Uani 1 1 d .
P4 P 0.78699(4) 0.03691(6) 0.10274(4) 0.02115(16) Uani 1 1 d .
P5 P 1.05718(4) 0.05891(6) 0.25905(4) 0.02119(16) Uani 1 1 d .
C6 C 0.76040(16) 0.1742(2) 0.12350(18) 0.0269(7) Uani 1 1 d .
H6A H 0.7114 0.2039 0.0786 0.032 Uiso 1 1 calc R
H6B H 0.7452 0.1747 0.1703 0.032 Uiso 1 1 calc R
C7 C 0.84126(17) 0.2402(2) 0.13778(16) 0.0234(6) Uani 1 1 d .
C8 C 0.83777(18) 0.3516(2) 0.12286(17) 0.0269(7) Uani 1 1 d .
H8 H 0.7835 0.3867 0.0995 0.032 Uiso 1 1 calc R
C9 C 0.91279(18) 0.4121(3) 0.14172(17) 0.0288(7) Uani 1 1 d .
H9 H 0.9104 0.4883 0.1314 0.035 Uiso 1 1 calc R
C10 C 0.99147(18) 0.3593(2) 0.17600(17) 0.0272(7) Uani 1 1 d .
H10 H 1.0433 0.4004 0.1914 0.033 Uiso 1 1 calc R
C11 C 0.99522(17) 0.2470(2) 0.18806(16) 0.0238(6) Uani 1 1 d .
C12 C 1.08094(17) 0.1883(2) 0.22224(17) 0.0264(6) Uani 1 1 d .
H12A H 1.1228 0.2316 0.2651 0.032 Uiso 1 1 calc R
H12B H 1.1050 0.1754 0.1816 0.032 Uiso 1 1 calc R
N13 N 0.70395(14) -0.0388(2) 0.11231(13) 0.0225(5) Uani 1 1 d .
C14 C 0.70619(19) -0.0721(2) 0.18434(17) 0.0294(7) Uani 1 1 d .
H14 H 0.7549 -0.0684 0.2321 0.035 Uiso 1 1 calc R
C15 C 0.62674(19) -0.1112(3) 0.17584(19) 0.0329(7) Uani 1 1 d .
H15 H 0.6103 -0.1397 0.2160 0.040 Uiso 1 1 calc R
C16 C 0.57389(18) -0.1012(2) 0.09583(18) 0.0296(7) Uani 1 1 d .
H16 H 0.5151 -0.1221 0.0723 0.036 Uiso 1 1 calc R
C17 C 0.62179(17) -0.0563(2) 0.05839(18) 0.0272(7) Uani 1 1 d .
H17 H 0.6020 -0.0398 0.0042 0.033 Uiso 1 1 calc R
N18 N 0.75873(15) 0.0392(2) 0.00360(14) 0.0277(6) Uani 1 1 d .
C19 C 0.8004(2) -0.0229(3) -0.03508(18) 0.0320(7) Uani 1 1 d .
H19 H 0.8479 -0.0703 -0.0105 0.038 Uiso 1 1 calc R
C20 C 0.7623(2) -0.0050(3) -0.11335(19) 0.0427(9) Uani 1 1 d .
H20 H 0.7774 -0.0380 -0.1529 0.051 Uiso 1 1 calc R
C21 C 0.6959(2) 0.0723(3) -0.12456(19) 0.0458(10) Uani 1 1 d .
H21 H 0.6586 0.1009 -0.1735 0.055 Uiso 1 1 calc R
C22 C 0.6944(2) 0.0990(3) -0.05340(19) 0.0391(8) Uani 1 1 d .
H22 H 0.6562 0.1495 -0.0442 0.047 Uiso 1 1 calc R
N23 N 1.05683(14) 0.0896(2) 0.35004(14) 0.0240(5) Uani 1 1 d .
C24 C 0.98164(17) 0.0990(3) 0.36484(18) 0.0296(7) Uani 1 1 d .
H24 H 0.9248 0.0958 0.3265 0.036 Uiso 1 1 calc R
C25 C 1.00215(19) 0.1136(3) 0.44212(18) 0.0304(7) Uani 1 1 d .
H25 H 0.9628 0.1231 0.4675 0.036 Uiso 1 1 calc R
C26 C 1.09255(18) 0.1120(3) 0.47828(18) 0.0317(7) Uani 1 1 d .
H26 H 1.1253 0.1192 0.5327 0.038 Uiso 1 1 calc R
C27 C 1.12460(18) 0.0982(3) 0.42156(17) 0.0326(7) Uani 1 1 d .
H27 H 1.1840 0.0950 0.4297 0.039 Uiso 1 1 calc R
N28 N 1.15668(14) -0.00404(19) 0.28641(14) 0.0248(5) Uani 1 1 d .
C29 C 1.23769(17) 0.0460(3) 0.31467(18) 0.0319(7) Uani 1 1 d .
H29 H 1.2485 0.1222 0.3136 0.038 Uiso 1 1 calc R
C30 C 1.29823(18) -0.0332(3) 0.3440(2) 0.0372(8) Uani 1 1 d .
H30 H 1.3588 -0.0223 0.3669 0.045 Uiso 1 1 calc R
C31 C 1.25509(19) -0.1349(3) 0.3342(2) 0.0381(8) Uani 1 1 d .
H31 H 1.2815 -0.2044 0.3490 0.046 Uiso 1 1 calc R
C32 C 1.16924(19) -0.1153(3) 0.29988(19) 0.0317(7) Uani 1 1 d .
H32 H 1.1251 -0.1689 0.2872 0.038 Uiso 1 1 calc R
N33 N 0.85531(14) -0.2708(2) 0.13394(13) 0.0233(5) Uani 1 1 d .
C34 C 0.79573(19) -0.2658(3) 0.05132(17) 0.0295(7) Uani 1 1 d .
H34A H 0.8270 -0.2741 0.0157 0.035 Uiso 1 1 calc R
H34B H 0.7635 -0.1960 0.0397 0.035 Uiso 1 1 calc R
C35 C 0.73596(18) -0.3621(3) 0.04425(18) 0.0313(7) Uani 1 1 d .
H35A H 0.6805 -0.3530 -0.0006 0.038 Uiso 1 1 calc R
H35B H 0.7629 -0.4319 0.0385 0.038 Uiso 1 1 calc R
C36 C 0.72384(19) -0.3572(3) 0.12155(19) 0.0344(7) Uani 1 1 d .
H36A H 0.6776 -0.3049 0.1185 0.041 Uiso 1 1 calc R
H36B H 0.7087 -0.4301 0.1358 0.041 Uiso 1 1 calc R
C37 C 0.80997(17) -0.3191(3) 0.18082(18) 0.0280(7) Uani 1 1 d .
H37A H 0.8016 -0.2641 0.2166 0.034 Uiso 1 1 calc R
H37B H 0.8429 -0.3815 0.2121 0.034 Uiso 1 1 calc R
N38 N 0.99206(14) -0.2093(2) 0.11646(14) 0.0256(5) Uani 1 1 d .
C39 C 1.0392(2) -0.1277(3) 0.0889(2) 0.0330(7) Uani 1 1 d .
H39A H 1.100(2) -0.116(3) 0.1296(19) 0.040 Uiso 1 1 d .
H39B H 1.009(2) -0.060(3) 0.0772(19) 0.040 Uiso 1 1 d .
C40 C 1.0463(3) -0.1806(3) 0.0175(2) 0.0641(12) Uani 1 1 d .
H40A H 1.0030 -0.1491 -0.0307 0.077 Uiso 1 1 calc R
H40B H 1.1043 -0.1678 0.0169 0.077 Uiso 1 1 calc R
C41 C 1.0313(4) -0.2971(4) 0.0216(3) 0.0789(15) Uani 1 1 d .
H41A H 1.0843 -0.3384 0.0278 0.095 Uiso 1 1 calc R
H41B H 0.9848 -0.3215 -0.0273 0.095 Uiso 1 1 calc R
C42 C 1.0061(2) -0.3181(3) 0.0898(2) 0.0366(8) Uani 1 1 d .
H42A H 0.9528 -0.3624 0.0738 0.044 Uiso 1 1 calc R
H42B H 1.0526 -0.3573 0.1317 0.044 Uiso 1 1 calc R
N43 N 0.98726(14) -0.23349(19) 0.26100(13) 0.0229(5) Uani 1 1 d .
C44 C 1.02420(18) -0.3447(2) 0.27502(17) 0.0261(6) Uani 1 1 d .
H44A H 1.0767 -0.3488 0.2627 0.031 Uiso 1 1 calc R
H44B H 0.9819 -0.3991 0.2428 0.031 Uiso 1 1 calc R
C45 C 1.0457(2) -0.3644(3) 0.36157(18) 0.0338(7) Uani 1 1 d .
H45A H 1.1054 -0.3415 0.3931 0.041 Uiso 1 1 calc R
H45B H 1.0387 -0.4425 0.3720 0.041 Uiso 1 1 calc R
C46 C 0.9807(2) -0.2938(3) 0.37959(18) 0.0347(7) Uani 1 1 d .
H46A H 0.9240 -0.3305 0.3633 0.042 Uiso 1 1 calc R
H46B H 1.0012 -0.2764 0.4360 0.042 Uiso 1 1 calc R
C47 C 0.97575(19) -0.1917(3) 0.33136(17) 0.0305(7) Uani 1 1 d .
H47A H 0.9192 -0.1551 0.3174 0.037 Uiso 1 1 calc R
H47B H 1.0220 -0.1394 0.3601 0.037 Uiso 1 1 calc R

loop_
_atom_site_aniso_label
_atom_site_aniso_U_11
_atom_site_aniso_U_22
_atom_site_aniso_U_33
_atom_site_aniso_U_23
_atom_site_aniso_U_13
_atom_site_aniso_U_12
Rh1 0.01754(12) 0.02016(13) 0.01952(12) -0.00112(9) 0.00534(9) -0.00088(8)
C2 0.0224(13) 0.0199(14) 0.0129(13) -0.0010(11) 0.0062(11) -0.0016(11)
P3 0.0210(3) 0.0192(4) 0.0187(4) -0.0001(3) 0.0071(3) -0.0007(3)
P4 0.0186(3) 0.0219(4) 0.0204(4) -0.0008(3) 0.0045(3) -0.0015(3)
P5 0.0169(3) 0.0235(4) 0.0221(4) -0.0015(3) 0.0062(3) -0.0010(3)
C6 0.0187(14) 0.0252(16) 0.0339(17) -0.0001(13) 0.0066(12) 0.0009(11)
C7 0.0261(15) 0.0245(16) 0.0202(14) -0.0023(12) 0.0094(11) -0.0014(11)
C8 0.0305(16) 0.0241(16) 0.0245(16) -0.0014(12) 0.0084(12) 0.0020(12)
C9 0.0365(16) 0.0216(16) 0.0264(16) -0.0007(13) 0.0098(13) -0.0028(12)
C10 0.0297(15) 0.0230(16) 0.0291(16) -0.0034(13) 0.0115(13) -0.0093(12)
C11 0.0244(14) 0.0259(16) 0.0219(14) -0.0029(12) 0.0097(11) -0.0045(11)
C12 0.0239(14) 0.0272(16) 0.0274(16) -0.0002(13) 0.0089(12) -0.0050(12)
N13 0.0213(12) 0.0241(13) 0.0215(12) 0.0017(10) 0.0073(10) -0.0014(9)
C14 0.0337(16) 0.0285(17) 0.0248(16) 0.0035(13) 0.0096(13) 0.0004(13)
C15 0.0373(17) 0.0340(19) 0.0344(18) 0.0024(14) 0.0214(14) -0.0014(13)
C16 0.0221(14) 0.0311(18) 0.0361(18) -0.0021(14) 0.0115(13) -0.0020(12)
C17 0.0238(15) 0.0265(17) 0.0279(16) 0.0000(13) 0.0058(12) -0.0020(12)
N18 0.0257(12) 0.0302(14) 0.0225(13) 0.0060(11) 0.0038(10) -0.0044(10)
C19 0.0346(17) 0.0343(18) 0.0287(17) -0.0021(14) 0.0139(14) -0.0102(13)
C20 0.051(2) 0.053(2) 0.0260(17) -0.0030(16) 0.0170(15) -0.0205(18)
C21 0.054(2) 0.049(2) 0.0207(17) 0.0132(16) -0.0008(15) -0.0197(18)
C22 0.0330(17) 0.037(2) 0.0342(19) 0.0111(15) -0.0027(14) -0.0050(14)
N23 0.0213(11) 0.0258(14) 0.0238(13) -0.0042(10) 0.0074(10) -0.0006(9)
C24 0.0190(14) 0.0399(19) 0.0293(17) -0.0071(14) 0.0081(12) 0.0045(12)
C25 0.0331(16) 0.0308(18) 0.0308(17) -0.0017(13) 0.0159(14) 0.0034(13)
C26 0.0279(16) 0.0408(19) 0.0230(16) -0.0022(14) 0.0058(13) -0.0029(13)
C27 0.0215(15) 0.044(2) 0.0251(16) 0.0013(14) 0.0012(12) -0.0016(13)
N28 0.0175(11) 0.0290(15) 0.0269(13) -0.0015(11) 0.0075(10) 0.0005(9)
C29 0.0207(14) 0.0375(19) 0.0383(18) -0.0057(15) 0.0122(13) -0.0031(13)
C30 0.0173(14) 0.051(2) 0.0414(19) -0.0052(16) 0.0094(14) 0.0034(13)
C31 0.0274(17) 0.038(2) 0.047(2) -0.0012(16) 0.0119(15) 0.0108(14)
C32 0.0277(15) 0.0276(18) 0.0402(19) -0.0027(14) 0.0131(14) -0.0013(12)
N33 0.0259(12) 0.0258(14) 0.0174(12) 0.0023(10) 0.0072(10) -0.0071(10)
C34 0.0335(16) 0.0265(17) 0.0255(16) -0.0009(13) 0.0079(13) -0.0035(12)
C35 0.0291(16) 0.0262(17) 0.0341(18) -0.0016(14) 0.0067(13) -0.0062(13)
C36 0.0306(16) 0.0296(18) 0.0429(19) 0.0031(15) 0.0137(14) -0.0058(13)
C37 0.0262(15) 0.0289(17) 0.0321(17) 0.0053(13) 0.0146(13) -0.0020(12)
N38 0.0318(13) 0.0247(14) 0.0262(13) 0.0004(10) 0.0175(11) -0.0014(10)
C39 0.0390(18) 0.0315(19) 0.0364(19) -0.0027(15) 0.0233(15) -0.0106(14)
C40 0.114(4) 0.047(3) 0.056(3) -0.014(2) 0.060(3) -0.023(2)
C41 0.156(5) 0.042(3) 0.088(3) -0.006(2) 0.101(3) -0.003(3)
C42 0.053(2) 0.0259(18) 0.0402(19) -0.0016(15) 0.0277(16) 0.0062(14)
N43 0.0279(12) 0.0224(13) 0.0188(12) 0.0007(10) 0.0094(10) 0.0027(10)
C44 0.0269(15) 0.0219(16) 0.0297(16) 0.0012(13) 0.0111(12) 0.0043(11)
C45 0.0388(18) 0.0323(18) 0.0283(17) 0.0082(14) 0.0104(14) 0.0071(14)
C46 0.0423(18) 0.038(2) 0.0253(16) 0.0052(14) 0.0145(14) 0.0067(14)
C47 0.0356(16) 0.0326(18) 0.0229(15) -0.0010(13) 0.0107(13) 0.0074(13)

loop_
_atom_type_symbol
_atom_type_description
_atom_type_scat_dispersion_real
_atom_type_scat_dispersion_imag
_atom_type_scat_source
C C 0.0033 0.0016 'International Tables Vol C Tables 4.2.6.8 and 6.1.1.4'
H H 0.0000 0.0000 'International Tables Vol C Tables 4.2.6.8 and 6.1.1.4'
P P 0.1023 0.0942 'International Tables Vol C Tables 4.2.6.8 and 6.1.1.4'
N N 0.0061 0.0033 'International Tables Vol C Tables 4.2.6.8 and 6.1.1.4'
Rh Rh -1.1178 0.9187 'International Tables Vol C Tables 4.2.6.8 and 6.1.1.4'

loop_
_geom_angle_atom_site_label_1
_geom_angle_atom_site_label_2
_geom_angle_atom_site_label_3
_geom_angle
C2 Rh1 P4 79.24(7)
C2 Rh1 P5 77.05(7)
P4 Rh1 P5 155.14(3)
C2 Rh1 P3 173.12(7)
P4 Rh1 P3 102.21(3)
P5 Rh1 P3 102.22(3)
C2 Rh1 H39B 106.0(8)
P4 Rh1 H39B 108.4(7)
P5 Rh1 H39B 85.4(6)
P3 Rh1 H39B 67.1(7)
C11 C2 C7 115.5(3)
C11 C2 Rh1 122.84(19)
C7 C2 Rh1 121.49(19)
N38 P3 N43 108.54(12)
N38 P3 N33 98.48(12)
N43 P3 N33 99.86(12)
N38 P3 Rh1 108.19(9)
N43 P3 Rh1 112.59(9)
N33 P3 Rh1 127.42(9)
N18 P4 N13 102.11(11)
N18 P4 C6 102.74(14)
N13 P4 C6 101.61(12)
N18 P4 Rh1 117.05(9)
N13 P4 Rh1 123.49(8)
C6 P4 Rh1 107.06(9)
N23 P5 N28 99.81(11)
N23 P5 C12 104.85(13)
N28 P5 C12 99.92(12)
N23 P5 Rh1 111.13(8)
N28 P5 Rh1 132.31(9)
C12 P5 Rh1 105.78(9)
C7 C6 P4 104.75(19)
C7 C6 H6A 110.8
P4 C6 H6A 110.8
C7 C6 H6B 110.8
P4 C6 H6B 110.8
H6A C6 H6B 108.9
C8 C7 C2 122.0(3)
C8 C7 C6 121.4(3)
C2 C7 C6 116.6(2)
C9 C8 C7 120.6(3)
C9 C8 H8 119.7
C7 C8 H8 119.7
C8 C9 C10 118.8(3)
C8 C9 H9 120.6
C10 C9 H9 120.6
C11 C10 C9 120.7(3)
C11 C10 H10 119.6
C9 C10 H10 119.6
C10 C11 C2 122.2(3)
C10 C11 C12 120.9(2)
C2 C11 C12 116.8(3)
C11 C12 P5 105.08(18)
C11 C12 H12A 110.7
P5 C12 H12A 110.7
C11 C12 H12B 110.7
P5 C12 H12B 110.7
H12A C12 H12B 108.8
C17 N13 C14 107.9(2)
C17 N13 P4 129.1(2)
C14 N13 P4 121.71(19)
C15 C14 N13 108.8(3)
C15 C14 H14 125.6
N13 C14 H14 125.6
C14 C15 C16 106.8(3)
C14 C15 H15 126.6
C16 C15 H15 126.6
C17 C16 C15 108.1(3)
C17 C16 H16 126.0
C15 C16 H16 126.0
C16 C17 N13 108.5(3)
C16 C17 H17 125.8
N13 C17 H17 125.8
C22 N18 C19 107.0(3)
C22 N18 P4 129.7(2)
C19 N18 P4 123.3(2)
C20 C19 N18 109.4(3)
C20 C19 H19 125.3
N18 C19 H19 125.3
C19 C20 C21 106.9(3)
C19 C20 H20 126.6
C21 C20 H20 126.6
C22 C21 C20 108.6(3)
C22 C21 H21 125.7
C20 C21 H21 125.7
C21 C22 N18 108.2(3)
C21 C22 H22 125.9
N18 C22 H22 125.9
C27 N23 C24 106.5(2)
C27 N23 P5 130.0(2)
C24 N23 P5 123.13(19)
C25 C24 N23 109.4(3)
C25 C24 H24 125.3
N23 C24 H24 125.3
C24 C25 C26 107.4(3)
C24 C25 H25 126.3
C26 C25 H25 126.3
C27 C26 C25 107.8(3)
C27 C26 H26 126.1
C25 C26 H26 126.1
C26 C27 N23 109.0(3)
C26 C27 H27 125.5
N23 C27 H27 125.5
C32 N28 C29 107.6(2)
C32 N28 P5 123.64(19)
C29 N28 P5 127.4(2)
C30 C29 N28 108.1(3)
C30 C29 H29 126.0
N28 C29 H29 126.0
C29 C30 C31 107.9(3)
C29 C30 H30 126.1
C31 C30 H30 126.1
C32 C31 C30 107.8(3)
C32 C31 H31 126.1
C30 C31 H31 126.1
C31 C32 N28 108.7(3)
C31 C32 H32 125.7
N28 C32 H32 125.7
C37 N33 C34 109.1(2)
C37 N33 P3 122.27(19)
C34 N33 P3 121.44(19)
N33 C34 C35 102.9(2)
N33 C34 H34A 111.2
C35 C34 H34A 111.2
N33 C34 H34B 111.2
C35 C34 H34B 111.2
H34A C34 H34B 109.1
C36 C35 C34 101.9(2)
C36 C35 H35A 111.4
C34 C35 H35A 111.4
C36 C35 H35B 111.4
C34 C35 H35B 111.4
H35A C35 H35B 109.2
C37 C36 C35 105.2(2)
C37 C36 H36A 110.7
C35 C36 H36A 110.7
C37 C36 H36B 110.7
C35 C36 H36B 110.7
H36A C36 H36B 108.8
N33 C37 C36 105.1(2)
N33 C37 H37A 110.7
C36 C37 H37A 110.7
N33 C37 H37B 110.7
C36 C37 H37B 110.7
H37A C37 H37B 108.8
C42 N38 C39 108.7(2)
C42 N38 P3 127.3(2)
C39 N38 P3 123.9(2)
N38 C39 C40 103.9(3)
N38 C39 H39A 110.9(19)
C40 C39 H39A 108.3(18)
N38 C39 H39B 111(2)
C40 C39 H39B 113(2)
H39A C39 H39B 110(3)
C41 C40 C39 107.6(3)
C41 C40 H40A 110.2
C39 C40 H40A 110.2
C41 C40 H40B 110.2
C39 C40 H40B 110.2
H40A C40 H40B 108.5
C40 C41 C42 108.8(3)
C40 C41 H41A 109.9
C42 C41 H41A 109.9
C40 C41 H41B 109.9
C42 C41 H41B 109.9
H41A C41 H41B 108.3
N38 C42 C41 105.0(3)
N38 C42 H42A 110.7
C41 C42 H42A 110.7
N38 C42 H42B 110.7
C41 C42 H42B 110.7
H42A C42 H42B 108.8
C47 N43 C44 110.5(2)
C47 N43 P3 122.60(19)
C44 N43 P3 124.16(19)
N43 C44 C45 104.3(2)
N43 C44 H44A 110.9
C45 C44 H44A 110.9
N43 C44 H44B 110.9
C45 C44 H44B 110.9
H44A C44 H44B 108.9
C44 C45 C46 103.7(2)
C44 C45 H45A 111.0
C46 C45 H45A 111.0
C44 C45 H45B 111.0
C46 C45 H45B 111.0
H45A C45 H45B 109.0
C47 C46 C45 102.9(2)
C47 C46 H46A 111.2
C45 C46 H46A 111.2
C47 C46 H46B 111.2
C45 C46 H46B 111.2
H46A C46 H46B 109.1
N43 C47 C46 103.6(2)
N43 C47 H47A 111.0
C46 C47 H47A 111.0
N43 C47 H47B 111.0
C46 C47 H47B 111.0
H47A C47 H47B 109.0

loop_
_geom_bond_atom_site_label_1
_geom_bond_atom_site_label_2
_geom_bond_distance
Rh1 C2 2.113(3)
Rh1 P4 2.2121(7)
Rh1 P5 2.2571(7)
Rh1 P3 2.3201(8)
Rh1 H39B 2.82(3)
C2 C11 1.405(4)
C2 C7 1.424(4)
P3 N38 1.666(2)
P3 N43 1.682(2)
P3 N33 1.697(2)
P4 N18 1.710(3)
P4 N13 1.736(2)
P4 C6 1.815(3)
P5 N23 1.725(2)
P5 N28 1.730(2)
P5 C12 1.824(3)
C6 C7 1.513(4)
C6 H6A 0.9900
C6 H6B 0.9900
C7 C8 1.386(4)
C8 C9 1.386(4)
C8 H8 0.9500
C9 C10 1.388(4)
C9 H9 0.9500
C10 C11 1.388(4)
C10 H10 0.9500
C11 C12 1.515(4)
C12 H12A 0.9900
C12 H12B 0.9900
N13 C17 1.378(4)
N13 C14 1.379(4)
C14 C15 1.368(4)
C14 H14 0.9500
C15 C16 1.413(4)
C15 H15 0.9500
C16 C17 1.358(4)
C16 H16 0.9500
C17 H17 0.9500
N18 C22 1.396(4)
N18 C19 1.398(4)
C19 C20 1.360(4)
C19 H19 0.9500
C20 C21 1.415(5)
C20 H20 0.9500
C21 C22 1.364(5)
C21 H21 0.9500
C22 H22 0.9500
N23 C27 1.383(4)
N23 C24 1.392(4)
C24 C25 1.348(4)
C24 H24 0.9500
C25 C26 1.407(4)
C25 H25 0.9500
C26 C27 1.357(4)
C26 H26 0.9500
C27 H27 0.9500
N28 C32 1.384(4)
N28 C29 1.399(4)
C29 C30 1.359(4)
C29 H29 0.9500
C30 C31 1.415(5)
C30 H30 0.9500
C31 C32 1.357(4)
C31 H31 0.9500
C32 H32 0.9500
N33 C37 1.475(4)
N33 C34 1.476(4)
C34 C35 1.520(4)
C34 H34A 0.9900
C34 H34B 0.9900
C35 C36 1.518(4)
C35 H35A 0.9900
C35 H35B 0.9900
C36 C37 1.519(4)
C36 H36A 0.9900
C36 H36B 0.9900
C37 H37A 0.9900
C37 H37B 0.9900
N38 C42 1.470(4)
N38 C39 1.478(4)
C39 C40 1.513(5)
C39 H39A 1.02(3)
C39 H39B 0.95(4)
C40 C41 1.453(6)
C40 H40A 0.9900
C40 H40B 0.9900
C41 C42 1.496(5)
C41 H41A 0.9900
C41 H41B 0.9900
C42 H42A 0.9900
C42 H42B 0.9900
N43 C47 1.476(4)
N43 C44 1.476(4)
C44 C45 1.520(4)
C44 H44A 0.9900
C44 H44B 0.9900
C45 C46 1.522(4)
C45 H45A 0.9900
C45 H45B 0.9900
C46 C47 1.519(4)
C46 H46A 0.9900
C46 H46B 0.9900
C47 H47A 0.9900
C47 H47B 0.9900

loop_
_geom_torsion_atom_site_label_1
_geom_torsion_atom_site_label_2
_geom_torsion_atom_site_label_3
_geom_torsion_atom_site_label_4
_geom_torsion
P4 Rh1 C2 C11 -164.6(2)
P5 Rh1 C2 C11 23.0(2)
H39B Rh1 C2 C11 -58.3(7)
P4 Rh1 C2 C7 10.7(2)
P5 Rh1 C2 C7 -161.8(2)
H39B Rh1 C2 C7 117.0(7)
P4 Rh1 P3 N38 108.47(9)
P5 Rh1 P3 N38 -76.17(9)
H39B Rh1 P3 N38 3.4(7)
P4 Rh1 P3 N43 -131.58(9)
P5 Rh1 P3 N43 43.79(9)
H39B Rh1 P3 N43 123.4(7)
P4 Rh1 P3 N33 -8.07(11)
P5 Rh1 P3 N33 167.29(11)
H39B Rh1 P3 N33 -113.1(7)
C2 Rh1 P4 N18 90.93(13)
P5 Rh1 P4 N18 108.61(12)
P3 Rh1 P4 N18 -82.21(10)
H39B Rh1 P4 N18 -12.6(8)
C2 Rh1 P4 N13 -140.72(13)
P5 Rh1 P4 N13 -123.04(12)
P3 Rh1 P4 N13 46.14(11)
H39B Rh1 P4 N13 115.8(8)
C2 Rh1 P4 C6 -23.63(13)
P5 Rh1 P4 C6 -5.95(14)
P3 Rh1 P4 C6 163.23(11)
H39B Rh1 P4 C6 -127.1(8)
C2 Rh1 P5 N23 84.36(12)
P4 Rh1 P5 N23 66.53(12)
P3 Rh1 P5 N23 -102.65(9)
H39B Rh1 P5 N23 -168.0(8)
C2 Rh1 P5 N28 -148.84(14)
P4 Rh1 P5 N28 -166.68(12)
P3 Rh1 P5 N28 24.15(12)
H39B Rh1 P5 N28 -41.2(8)
C2 Rh1 P5 C12 -28.89(12)
P4 Rh1 P5 C12 -46.72(13)
P3 Rh1 P5 C12 144.10(10)
H39B Rh1 P5 C12 78.7(8)
N18 P4 C6 C7 -89.3(2)
N13 P4 C6 C7 165.24(18)
Rh1 P4 C6 C7 34.5(2)
C11 C2 C7 C8 4.7(4)
Rh1 C2 C7 C8 -170.9(2)
C11 C2 C7 C6 -174.3(2)
Rh1 C2 C7 C6 10.1(3)
P4 C6 C7 C8 152.1(2)
P4 C6 C7 C2 -28.9(3)
C2 C7 C8 C9 -3.7(4)
C6 C7 C8 C9 175.2(3)
C7 C8 C9 C10 -0.2(4)
C8 C9 C10 C11 2.8(4)
C9 C10 C11 C2 -1.7(5)
C9 C10 C11 C12 177.4(3)
C7 C2 C11 C10 -2.0(4)
Rh1 C2 C11 C10 173.5(2)
C7 C2 C11 C12 178.9(2)
Rh1 C2 C11 C12 -5.6(4)
C10 C11 C12 P5 160.4(2)
C2 C11 C12 P5 -20.5(3)
N23 P5 C12 C11 -82.9(2)
N28 P5 C12 C11 174.12(19)
Rh1 P5 C12 C11 34.7(2)
N18 P4 N13 C17 -22.6(3)
C6 P4 N13 C17 83.3(3)
Rh1 P4 N13 C17 -157.0(2)
N18 P4 N13 C14 172.2(2)
C6 P4 N13 C14 -81.9(3)
Rh1 P4 N13 C14 37.8(3)
C17 N13 C14 C15 0.7(3)
P4 N13 C14 C15 168.6(2)
N13 C14 C15 C16 -0.3(4)
C14 C15 C16 C17 -0.3(4)
C15 C16 C17 N13 0.7(4)
C14 N13 C17 C16 -0.8(3)
P4 N13 C17 C16 -167.6(2)
N13 P4 N18 C22 74.7(3)
C6 P4 N18 C22 -30.3(3)
Rh1 P4 N18 C22 -147.3(2)
N13 P4 N18 C19 -105.8(2)
C6 P4 N18 C19 149.2(2)
Rh1 P4 N18 C19 32.3(3)
C22 N18 C19 C20 -1.5(3)
P4 N18 C19 C20 178.9(2)
N18 C19 C20 C21 1.2(4)
C19 C20 C21 C22 -0.5(4)
C20 C21 C22 N18 -0.4(4)
C19 N18 C22 C21 1.1(3)
P4 N18 C22 C21 -179.2(2)
N28 P5 N23 C27 20.1(3)
C12 P5 N23 C27 -83.0(3)
Rh1 P5 N23 C27 163.2(2)
N28 P5 N23 C24 -152.4(2)
C12 P5 N23 C24 104.5(2)
Rh1 P5 N23 C24 -9.3(3)
C27 N23 C24 C25 0.4(4)
P5 N23 C24 C25 174.4(2)
N23 C24 C25 C26 -0.8(4)
C24 C25 C26 C27 1.0(4)
C25 C26 C27 N23 -0.7(4)
C24 N23 C27 C26 0.2(4)
P5 N23 C27 C26 -173.3(2)
N23 P5 N28 C32 90.1(3)
C12 P5 N28 C32 -162.8(3)
Rh1 P5 N28 C32 -40.7(3)
N23 P5 N28 C29 -75.1(3)
C12 P5 N28 C29 32.1(3)
Rh1 P5 N28 C29 154.2(2)
C32 N28 C29 C30 0.6(4)
P5 N28 C29 C30 167.6(2)
N28 C29 C30 C31 0.0(4)
C29 C30 C31 C32 -0.6(4)
C30 C31 C32 N28 1.0(4)
C29 N28 C32 C31 -1.0(4)
P5 N28 C32 C31 -168.6(2)
N38 P3 N33 C37 150.1(2)
N43 P3 N33 C37 39.5(2)
Rh1 P3 N33 C37 -89.1(2)
N38 P3 N33 C34 -62.9(2)
N43 P3 N33 C34 -173.5(2)
Rh1 P3 N33 C34 57.9(3)
C37 N33 C34 C35 -29.5(3)
P3 N33 C34 C35 179.7(2)
N33 C34 C35 C36 39.3(3)
C34 C35 C36 C37 -35.4(3)
C34 N33 C37 C36 7.3(3)
P3 N33 C37 C36 157.8(2)
C35 C36 C37 N33 17.9(3)
N43 P3 N38 C42 65.7(3)
N33 P3 N38 C42 -37.7(3)
Rh1 P3 N38 C42 -171.8(2)
N43 P3 N38 C39 -111.6(2)
N33 P3 N38 C39 145.0(2)
Rh1 P3 N38 C39 10.9(3)
C42 N38 C39 C40 25.1(4)
P3 N38 C39 C40 -157.2(3)
N38 C39 C40 C41 -18.5(5)
C39 C40 C41 C42 5.5(6)
C39 N38 C42 C41 -21.9(4)
P3 N38 C42 C41 160.4(3)
C40 C41 C42 N38 9.8(5)
N38 P3 N43 C47 157.2(2)
N33 P3 N43 C47 -100.3(2)
Rh1 P3 N43 C47 37.4(2)
N38 P3 N43 C44 -43.2(2)
N33 P3 N43 C44 59.3(2)
Rh1 P3 N43 C44 -162.98(19)
C47 N43 C44 C45 -6.9(3)
P3 N43 C44 C45 -168.63(19)
N43 C44 C45 C46 28.2(3)
C44 C45 C46 C47 -38.7(3)
C44 N43 C47 C46 -17.1(3)
P3 N43 C47 C46 144.9(2)
C45 C46 C47 N43 34.1(3)
